data_4341846
loop_
_publ_author_name
'Maiti, Biplab K.'
'Maia, Luisa B.'
'Pal, Kuntal'
'Pakhira, Bholanath'
'Avil\'es, Teresa'
'Moura, Isabel'
'Pauleta, Sofia R.'
'Nu\~nez, Jos\'e L'
'Rizzi, Alberto C.'
'Brondino, Carlos D.'
'Sarkar, Sabyasachi'
'Moura, Jos\'e J G'

_publ_section_title
;
 One Electron Reduced Square Planar Bis(benzene-1,2-dithiolato) Copper
 Dianionic Complex and Redox Switch by O2/HO(-)
;
_journal_name_full 'Inorganic chemistry'
_journal_page_first 141204141048005
_journal_paper_doi 10.1021/ic501742j
_journal_year 2014
_chemical_formula_moiety '2(C24 H20 P), C12 H8 Cu S4'
_chemical_formula_sum 'C60 H48 Cu P2 S4'
_chemical_formula_weight 1022.75
_chemical_name_systematic
;
 ?
;
_space_group_IT_number 14
_symmetry_cell_setting monoclinic
_symmetry_space_group_name_Hall '-P 2yn'
_symmetry_space_group_name_H-M 'P 1 21/n 1'
_atom_sites_solution_hydrogens geom
_atom_sites_solution_primary direct
_atom_sites_solution_secondary difmap
_audit_creation_method SHELXL-97
_cell_angle_alpha 90.00
_cell_angle_beta 95.0130(10)
_cell_angle_gamma 90.00
_cell_formula_units_Z 2
_cell_length_a 11.1360(2)
_cell_length_b 14.7811(3)
_cell_length_c 14.9453(3)
_cell_measurement_temperature 100(2)
_cell_volume 2450.62(8)
_computing_cell_refinement 'SAINT 6.45 ( Bruker, 2003)'
_computing_data_collection 'SMART 5.628 (Bruker, 2003)'
_computing_data_reduction 'SAINT 6.45  (Bruker, 2003)'
_computing_molecular_graphics 'Diamond 2.1e, Ortep'
_computing_publication_material 'WinGX publication routines (Farrugia, 1999)'
_computing_structure_refinement 'SHELXL-97 (Sheldrick, 1997)'
_computing_structure_solution SIR-97
_diffrn_ambient_temperature 100(2)
_diffrn_measured_fraction_theta_full 0.996
_diffrn_measured_fraction_theta_max 0.996
_diffrn_measurement_device_type 'Bruker SMART APEX'
_diffrn_measurement_method /w-scans
_diffrn_radiation_monochromator graphite
_diffrn_radiation_source 'fine-focus sealed tube'
_diffrn_radiation_type MoK\a
_diffrn_radiation_wavelength 0.71073
_diffrn_reflns_av_R_equivalents 0.0256
_diffrn_reflns_av_sigmaI/netI 0.0203
_diffrn_reflns_limit_h_max 15
_diffrn_reflns_limit_h_min -15
_diffrn_reflns_limit_k_max 18
_diffrn_reflns_limit_k_min -20
_diffrn_reflns_limit_l_max 20
_diffrn_reflns_limit_l_min -20
_diffrn_reflns_number 32091
_diffrn_reflns_theta_full 29.18
_diffrn_reflns_theta_max 29.18
_diffrn_reflns_theta_min 2.30
_exptl_absorpt_coefficient_mu 0.722
_exptl_absorpt_correction_T_max 0.8622
_exptl_absorpt_correction_T_min 0.7298
_exptl_absorpt_correction_type empirical
_exptl_crystal_colour red
_exptl_crystal_density_diffrn 1.386
_exptl_crystal_density_method 'not measured'
_exptl_crystal_description block
_exptl_crystal_F_000 1062
_exptl_crystal_size_max 0.22
_exptl_crystal_size_mid 0.20
_exptl_crystal_size_min 0.10
_refine_diff_density_max 2.373
_refine_diff_density_min -0.778
_refine_diff_density_rms 0.087
_refine_ls_extinction_method none
_refine_ls_goodness_of_fit_ref 1.060
_refine_ls_hydrogen_treatment constr
_refine_ls_matrix_type full
_refine_ls_number_parameters 304
_refine_ls_number_reflns 6622
_refine_ls_number_restraints 0
_refine_ls_restrained_S_all 1.060
_refine_ls_R_factor_all 0.0533
_refine_ls_R_factor_gt 0.0469
_refine_ls_shift/su_max 0.001
_refine_ls_shift/su_mean 0.000
_refine_ls_structure_factor_coef Fsqd
_refine_ls_weighting_details 'calc w=1/[\s^2^(Fo^2^)+(0.0650P)^2^+3.0610P] where P=(Fo^2^+2Fc^2^)/3'
_refine_ls_weighting_scheme calc
_refine_ls_wR_factor_gt 0.1243
_refine_ls_wR_factor_ref 0.1296
_reflns_number_gt 5849
_reflns_number_total 6622
_reflns_threshold_expression >2\s(I)
_cod_data_source_file ic501742j_si_002.cif
_cod_data_source_block f
_cod_depositor_comments
;
The following automatic conversions were performed:

'_symmetry_cell_setting' value 'Monoclinic' changed to 'monoclinic'
according to
/home/saulius/struct/COD-crude-data--automatic-downloads/rss-feeds/ACS/lib/dictionaries/cif_core.dic
dictionary named 'cif_core.dic' version 2.4.2 from
2011-04-26.

'_exptl_absorpt_correction_type' value 'Empirical'
changed to 'empirical' according to
/home/saulius/struct/COD-crude-data--automatic-downloads/rss-feeds/ACS/lib/dictionaries/cif_core.dic
dictionary named 'cif_core.dic' version 2.4.2 from 2011-04-26.

Automatic conversion script
Id: cif_fix_values 2935 2014-11-11 08:27:57Z andrius 
;
_cod_original_sg_symbol_H-M 'P 21/n'
_cod_database_code 4341846

loop_
_symmetry_equiv_pos_as_xyz
'x, y, z'
'-x+1/2, y+1/2, -z+1/2'
'-x, -y, -z'
'x-1/2, -y-1/2, z-1/2'

loop_
_atom_site_label
_atom_site_type_symbol
_atom_site_fract_x
_atom_site_fract_y
_atom_site_fract_z
_atom_site_U_iso_or_equiv
_atom_site_adp_type
_atom_site_occupancy
_atom_site_symmetry_multiplicity
_atom_site_calc_flag
_atom_site_refinement_flags
Cu1 Cu 0.5000 0.5000 0.5000 0.02369(11) Uani 1 2 d S
S2 S 0.61919(5) 0.48072(4) 0.38381(4) 0.02655(13) Uani 1 1 d .
P1 P 0.02038(4) 0.53539(3) 0.20427(3) 0.01836(12) Uani 1 1 d .
S1 S 0.36362(5) 0.40269(4) 0.43229(4) 0.02902(13) Uani 1 1 d .
C14 C -0.19135(19) 0.53556(16) 0.08930(14) 0.0244(4) Uani 1 1 d .
H14 H -0.1845 0.4729 0.0873 0.029 Uiso 1 1 calc R
C2 C 0.5333(2) 0.40956(14) 0.30930(14) 0.0233(4) Uani 1 1 d .
C1 C 0.42118(19) 0.37493(14) 0.33041(14) 0.0230(4) Uani 1 1 d .
C5 C 0.3972(2) 0.29842(16) 0.18648(15) 0.0319(5) Uani 1 1 d .
H5 H 0.3515 0.2619 0.1458 0.038 Uiso 1 1 calc R
C3 C 0.5750(2) 0.38645(16) 0.22649(16) 0.0303(5) Uani 1 1 d .
H3 H 0.6491 0.4084 0.2121 0.036 Uiso 1 1 calc R
C6 C 0.3547(2) 0.32006(15) 0.26838(15) 0.0276(4) Uani 1 1 d .
H6 H 0.2805 0.2976 0.2822 0.033 Uiso 1 1 calc R
C25 C 0.15784(18) 0.57306(14) 0.16152(14) 0.0213(4) Uani 1 1 d .
C19 C 0.01059(19) 0.56899(14) 0.31935(13) 0.0215(4) Uani 1 1 d .
C30 C 0.2686(2) 0.54140(16) 0.20049(17) 0.0305(5) Uani 1 1 d .
H30 H 0.2709 0.4987 0.2463 0.037 Uiso 1 1 calc R
C15 C -0.2880(2) 0.57938(18) 0.04165(15) 0.0294(5) Uani 1 1 d .
H15 H -0.3465 0.5458 0.0081 0.035 Uiso 1 1 calc R
C16 C -0.29709(19) 0.67280(17) 0.04428(14) 0.0274(4) Uani 1 1 d .
H16 H -0.3614 0.7015 0.0120 0.033 Uiso 1 1 calc R
C13 C -0.10525(17) 0.58708(14) 0.13999(13) 0.0196(4) Uani 1 1 d .
C17 C -0.21105(19) 0.72416(16) 0.09458(14) 0.0253(4) Uani 1 1 d .
H17 H -0.2175 0.7869 0.0955 0.030 Uiso 1 1 calc R
C18 C -0.11574(18) 0.68155(14) 0.14325(14) 0.0226(4) Uani 1 1 d .
H18 H -0.0589 0.7155 0.1780 0.027 Uiso 1 1 calc R
C22 C -0.0122(3) 0.62131(17) 0.49563(16) 0.0380(6) Uani 1 1 d .
H22 H -0.0193 0.6401 0.5543 0.046 Uiso 1 1 calc R
C20 C -0.1017(2) 0.59406(15) 0.34601(15) 0.0260(4) Uani 1 1 d .
H20 H -0.1693 0.5933 0.3048 0.031 Uiso 1 1 calc R
C12 C 0.0675(2) 0.36846(15) 0.12954(15) 0.0277(4) Uani 1 1 d .
H12 H 0.1222 0.3987 0.0967 0.033 Uiso 1 1 calc R
C7 C 0.00708(18) 0.41488(14) 0.19326(13) 0.0213(4) Uani 1 1 d .
C26 C 0.15469(19) 0.63519(15) 0.09074(15) 0.0249(4) Uani 1 1 d .
H26 H 0.0812 0.6558 0.0640 0.030 Uiso 1 1 calc R
C21 C -0.1125(3) 0.62024(17) 0.43437(16) 0.0332(5) Uani 1 1 d .
H21 H -0.1873 0.6370 0.4522 0.040 Uiso 1 1 calc R
C29 C 0.3749(2) 0.57385(18) 0.1707(2) 0.0371(6) Uani 1 1 d .
H29 H 0.4488 0.5539 0.1974 0.044 Uiso 1 1 calc R
C24 C 0.1113(2) 0.56803(16) 0.38206(16) 0.0294(5) Uani 1 1 d .
H24 H 0.1860 0.5499 0.3652 0.035 Uiso 1 1 calc R
C4 C 0.5079(2) 0.33141(17) 0.16536(15) 0.0335(5) Uani 1 1 d .
H4 H 0.5370 0.3168 0.1107 0.040 Uiso 1 1 calc R
C27 C 0.2617(2) 0.66599(17) 0.06050(17) 0.0319(5) Uani 1 1 d .
H27 H 0.2601 0.7068 0.0130 0.038 Uiso 1 1 calc R
C23 C 0.0985(3) 0.59462(17) 0.47017(16) 0.0369(6) Uani 1 1 d .
H23 H 0.1653 0.5944 0.5122 0.044 Uiso 1 1 calc R
C11 C 0.0457(2) 0.27664(16) 0.11521(17) 0.0323(5) Uani 1 1 d .
H11 H 0.0864 0.2455 0.0731 0.039 Uiso 1 1 calc R
C28 C 0.3712(2) 0.63591(17) 0.10121(19) 0.0357(5) Uani 1 1 d .
H28 H 0.4428 0.6577 0.0816 0.043 Uiso 1 1 calc R
C8 C -0.0747(2) 0.36918(16) 0.24276(16) 0.0298(5) Uani 1 1 d .
H8 H -0.1145 0.3996 0.2859 0.036 Uiso 1 1 calc R
C10 C -0.0364(2) 0.23161(16) 0.16337(17) 0.0342(5) Uani 1 1 d .
H10 H -0.0515 0.1704 0.1531 0.041 Uiso 1 1 calc R
C9 C -0.0959(3) 0.27753(17) 0.22682(18) 0.0376(6) Uani 1 1 d .
H9 H -0.1508 0.2469 0.2592 0.045 Uiso 1 1 calc R

loop_
_atom_site_aniso_label
_atom_site_aniso_U_11
_atom_site_aniso_U_22
_atom_site_aniso_U_33
_atom_site_aniso_U_23
_atom_site_aniso_U_13
_atom_site_aniso_U_12
Cu1 0.0279(2) 0.01990(19) 0.02336(19) -0.00517(13) 0.00273(14) -0.00179(13)
S2 0.0266(3) 0.0263(3) 0.0269(3) -0.0071(2) 0.0030(2) -0.0038(2)
P1 0.0172(2) 0.0173(2) 0.0205(2) 0.00238(17) 0.00100(17) -0.00078(17)
S1 0.0289(3) 0.0311(3) 0.0276(3) -0.0100(2) 0.0057(2) -0.0074(2)
C14 0.0229(9) 0.0262(10) 0.0241(10) -0.0014(8) 0.0017(8) -0.0026(8)
C2 0.0293(10) 0.0180(9) 0.0217(9) -0.0002(7) -0.0022(8) 0.0032(8)
C1 0.0252(10) 0.0203(9) 0.0228(9) 0.0025(7) -0.0019(7) 0.0055(8)
C5 0.0461(13) 0.0249(11) 0.0227(10) -0.0053(8) -0.0084(9) 0.0050(10)
C3 0.0353(12) 0.0265(11) 0.0296(11) -0.0010(9) 0.0049(9) 0.0037(9)
C6 0.0331(11) 0.0210(10) 0.0276(10) -0.0009(8) -0.0036(8) 0.0044(8)
C25 0.0193(9) 0.0178(9) 0.0271(9) 0.0020(7) 0.0037(7) -0.0008(7)
C19 0.0255(9) 0.0177(9) 0.0208(9) 0.0012(7) -0.0012(7) -0.0035(7)
C30 0.0227(10) 0.0258(11) 0.0428(13) 0.0097(9) 0.0024(9) 0.0048(8)
C15 0.0226(10) 0.0398(13) 0.0250(10) -0.0026(9) -0.0035(8) -0.0045(9)
C16 0.0201(9) 0.0392(13) 0.0227(9) 0.0041(9) 0.0004(7) 0.0049(8)
C13 0.0171(8) 0.0226(9) 0.0191(8) 0.0020(7) 0.0014(7) 0.0004(7)
C17 0.0240(10) 0.0257(10) 0.0262(10) 0.0029(8) 0.0028(8) 0.0047(8)
C18 0.0204(9) 0.0218(10) 0.0253(9) 0.0012(8) 0.0003(7) 0.0002(7)
C22 0.0689(18) 0.0228(11) 0.0219(10) -0.0002(8) 0.0024(11) -0.0108(11)
C20 0.0288(10) 0.0250(10) 0.0246(10) 0.0000(8) 0.0044(8) -0.0029(8)
C12 0.0297(11) 0.0231(10) 0.0313(11) 0.0017(8) 0.0097(9) -0.0008(8)
C7 0.0235(9) 0.0186(9) 0.0215(9) 0.0025(7) 0.0007(7) -0.0005(7)
C26 0.0236(10) 0.0239(10) 0.0277(10) 0.0038(8) 0.0048(8) 0.0021(8)
C21 0.0465(14) 0.0263(11) 0.0283(11) -0.0013(9) 0.0125(10) -0.0040(10)
C29 0.0192(10) 0.0356(13) 0.0565(16) 0.0051(12) 0.0035(10) 0.0058(9)
C24 0.0319(11) 0.0239(10) 0.0305(11) 0.0032(9) -0.0083(9) -0.0029(9)
C4 0.0486(14) 0.0304(12) 0.0213(10) -0.0030(9) 0.0016(9) 0.0072(10)
C27 0.0312(11) 0.0270(11) 0.0392(12) 0.0066(9) 0.0132(9) -0.0008(9)
C23 0.0562(16) 0.0248(11) 0.0266(11) 0.0036(9) -0.0149(11) -0.0112(11)
C11 0.0399(13) 0.0245(11) 0.0337(11) -0.0023(9) 0.0095(10) 0.0020(9)
C28 0.0231(10) 0.0300(12) 0.0558(15) -0.0004(11) 0.0146(10) -0.0038(9)
C8 0.0379(12) 0.0245(11) 0.0284(10) 0.0007(8) 0.0119(9) -0.0063(9)
C10 0.0474(14) 0.0204(10) 0.0350(12) 0.0005(9) 0.0052(10) -0.0058(10)
C9 0.0513(15) 0.0255(11) 0.0384(13) 0.0021(10) 0.0179(11) -0.0124(11)

loop_
_atom_type_symbol
_atom_type_description
_atom_type_scat_dispersion_real
_atom_type_scat_dispersion_imag
_atom_type_scat_source
C C 0.0033 0.0016 'International Tables Vol C Tables 4.2.6.8 and 6.1.1.4'
H H 0.0000 0.0000 'International Tables Vol C Tables 4.2.6.8 and 6.1.1.4'
Cu Cu 0.3201 1.2651 'International Tables Vol C Tables 4.2.6.8 and 6.1.1.4'
Mo Mo -1.6832 0.6857 'International Tables Vol C Tables 4.2.6.8 and 6.1.1.4'
N N 0.0061 0.0033 'International Tables Vol C Tables 4.2.6.8 and 6.1.1.4'
O O 0.0106 0.0060 'International Tables Vol C Tables 4.2.6.8 and 6.1.1.4'
P P 0.1023 0.0942 'International Tables Vol C Tables 4.2.6.8 and 6.1.1.4'
S S 0.1246 0.1234 'International Tables Vol C Tables 4.2.6.8 and 6.1.1.4'

loop_
_geom_angle_atom_site_label_1
_geom_angle_atom_site_label_2
_geom_angle_atom_site_label_3
_geom_angle
_geom_angle_site_symmetry_1
_geom_angle_site_symmetry_3
S1 Cu1 S1 180.00(2) . 3_666
S1 Cu1 S2 90.42(2) . 3_666
S1 Cu1 S2 89.582(19) 3_666 3_666
S1 Cu1 S2 89.582(19) . .
S1 Cu1 S2 90.42(2) 3_666 .
S2 Cu1 S2 180.0 3_666 .
C2 S2 Cu1 103.63(8) . .
C7 P1 C13 108.60(10) . .
C7 P1 C25 109.93(10) . .
C13 P1 C25 109.00(9) . .
C7 P1 C19 110.47(9) . .
C13 P1 C19 106.49(9) . .
C25 P1 C19 112.22(10) . .
C1 S1 Cu1 104.77(8) . .
C13 C14 C15 119.1(2) . .
C3 C2 C1 118.5(2) . .
C3 C2 S2 120.17(18) . .
C1 C2 S2 121.33(16) . .
C6 C1 C2 119.4(2) . .
C6 C1 S1 120.03(17) . .
C2 C1 S1 120.52(16) . .
C6 C5 C4 119.9(2) . .
C4 C3 C2 121.5(2) . .
C5 C6 C1 121.2(2) . .
C30 C25 C26 119.86(19) . .
C30 C25 P1 119.72(16) . .
C26 C25 P1 120.41(16) . .
C20 C19 C24 119.9(2) . .
C20 C19 P1 118.43(16) . .
C24 C19 P1 121.69(17) . .
C29 C30 C25 119.8(2) . .
C16 C15 C14 120.2(2) . .
C15 C16 C17 120.7(2) . .
C14 C13 C18 120.46(19) . .
C14 C13 P1 121.62(16) . .
C18 C13 P1 117.91(15) . .
C18 C17 C16 119.7(2) . .
C17 C18 C13 119.8(2) . .
C23 C22 C21 120.3(2) . .
C21 C20 C19 119.9(2) . .
C11 C12 C7 119.8(2) . .
C12 C7 C8 120.0(2) . .
C12 C7 P1 120.71(16) . .
C8 C7 P1 118.95(16) . .
C27 C26 C25 119.7(2) . .
C22 C21 C20 120.0(2) . .
C28 C29 C30 120.0(2) . .
C23 C24 C19 119.3(2) . .
C5 C4 C3 119.5(2) . .
C28 C27 C26 119.9(2) . .
C22 C23 C24 120.6(2) . .
C10 C11 C12 120.3(2) . .
C29 C28 C27 120.6(2) . .
C9 C8 C7 119.3(2) . .
C9 C10 C11 120.0(2) . .
C10 C9 C8 120.7(2) . .

loop_
_geom_bond_atom_site_label_1
_geom_bond_atom_site_label_2
_geom_bond_distance
_geom_bond_site_symmetry_2
Cu1 S1 2.2651(5) .
Cu1 S1 2.2652(5) 3_666
Cu1 S2 2.2937(6) 3_666
Cu1 S2 2.2937(6) .
S2 C2 1.754(2) .
P1 C7 1.794(2) .
P1 C13 1.797(2) .
P1 C25 1.798(2) .
P1 C19 1.803(2) .
S1 C1 1.752(2) .
C14 C13 1.395(3) .
C14 C15 1.397(3) .
C2 C3 1.402(3) .
C2 C1 1.410(3) .
C1 C6 1.395(3) .
C5 C6 1.388(3) .
C5 C4 1.388(4) .
C3 C4 1.391(3) .
C25 C30 1.398(3) .
C25 C26 1.399(3) .
C19 C20 1.395(3) .
C19 C24 1.397(3) .
C30 C29 1.387(3) .
C15 C16 1.385(4) .
C16 C17 1.391(3) .
C13 C18 1.402(3) .
C17 C18 1.385(3) .
C22 C23 1.379(4) .
C22 C21 1.381(4) .
C20 C21 1.391(3) .
C12 C11 1.392(3) .
C12 C7 1.394(3) .
C7 C8 1.397(3) .
C26 C27 1.388(3) .
C29 C28 1.383(4) .
C24 C23 1.393(4) .
C27 C28 1.388(4) .
C11 C10 1.382(3) .
C8 C9 1.392(3) .
C10 C9 1.382(4) .
